data_7707245
loop_
_publ_author_name
'Khan, Firoz Shah Tuglak'
'Waldbusser, Amy L.'
'Carrasco, Maria C.'
'Pourhadi, Hadi'
'Hematian, Shabnam'

_publ_section_title
;
 Synthetic, spectroscopic, structural, and electrochemical investigations
 of ferricenium derivatives with weakly coordinating anions: ion pairing,
 substituent, and solvent effects.
;
_journal_issue 21
_journal_name_full 'Dalton transactions (Cambridge, England : 2003)'
_journal_page_first 7433
_journal_page_last 7455
_journal_paper_doi 10.1039/d1dt01192h
_journal_volume 50
_journal_year 2021
_chemical_formula_moiety 'C24 B F20, C16 H36 N'
_chemical_formula_sum 'C40 H36 B F20 N'
_chemical_formula_weight 921.51
_space_group_crystal_system monoclinic
_space_group_IT_number 9
_space_group_name_Hall 'C -2yc'
_space_group_name_H-M_alt 'C 1 c 1'
_atom_sites_solution_hydrogens geom
_atom_sites_solution_primary direct
_atom_sites_solution_secondary difmap
_audit_creation_method SHELXL-2018/3
_audit_update_record
;
2020-11-22 deposited with the CCDC.	2021-04-27 downloaded from the CCDC.
;
_cell_angle_alpha 90
_cell_angle_beta 130.542(2)
_cell_angle_gamma 90
_cell_formula_units_Z 4
_cell_length_a 23.9161(5)
_cell_length_b 12.8024(3)
_cell_length_c 17.3043(4)
_cell_measurement_reflns_used 18606
_cell_measurement_temperature 100(2)
_cell_measurement_theta_max 27.6860
_cell_measurement_theta_min 2.0700
_cell_volume 4026.3(2)
_computing_cell_refinement 'CrysAlisPro 1.171.40.53 (Rigaku OD, 2019)'
_computing_data_collection 'CrysAlisPro 1.171.38.43f (Rigaku OD, 2015)'
_computing_data_reduction 'CrysAlisPro 1.171.40.53 (Rigaku OD, 2019)'
_computing_molecular_graphics 'SHELXTL v6.10 (Sheldrick, 2008)'
_computing_publication_material 'SHELXTL v6.10 (Sheldrick, 2008)'
_computing_structure_refinement 'SHELXL-2018/3 (Sheldrick, 2018)'
_computing_structure_solution 'SHELXT-2018/2 (Sheldrick, 2018)'
_diffrn_ambient_temperature 100(2)
_diffrn_detector_area_resol_mean 10.3321
_diffrn_measured_fraction_theta_full 0.999
_diffrn_measured_fraction_theta_max 0.999
_diffrn_measurement_device_type 'Xcalibur, Atlas, Gemini'
_diffrn_measurement_method '\w scans'
_diffrn_radiation_monochromator graphite
_diffrn_radiation_type MoK\a
_diffrn_radiation_wavelength 0.71073
_diffrn_reflns_av_R_equivalents 0.0181
_diffrn_reflns_av_unetI/netI 0.0156
_diffrn_reflns_Laue_measured_fraction_full 0.999
_diffrn_reflns_Laue_measured_fraction_max 0.999
_diffrn_reflns_limit_h_max 31
_diffrn_reflns_limit_h_min -31
_diffrn_reflns_limit_k_max 16
_diffrn_reflns_limit_k_min -13
_diffrn_reflns_limit_l_max 22
_diffrn_reflns_limit_l_min -22
_diffrn_reflns_number 35854
_diffrn_reflns_point_group_measured_fraction_full 0.995
_diffrn_reflns_point_group_measured_fraction_max 0.987
_diffrn_reflns_theta_full 25.242
_diffrn_reflns_theta_max 27.500
_diffrn_reflns_theta_min 2.365
_diffrn_source 'fine-focus sealed X-ray tube'
_exptl_absorpt_coefficient_mu 0.153
_exptl_absorpt_correction_T_max 0.965
_exptl_absorpt_correction_T_min 0.939
_exptl_absorpt_correction_type gaussian
_exptl_absorpt_process_details
;
CrysAlisPro 1.171.40.53 (Rigaku Oxford Diffraction, 2019)
Numerical absorption correction based on gaussian integration over
			a multifaceted crystal model
Empirical absorption correction using spherical harmonics,
 implemented in SCALE3 ABSPACK scaling algorithm.
;
_exptl_crystal_colour colorless
_exptl_crystal_density_diffrn 1.520
_exptl_crystal_description block
_exptl_crystal_F_000 1872
_exptl_crystal_size_max 0.565
_exptl_crystal_size_mid 0.523
_exptl_crystal_size_min 0.320
_refine_diff_density_max 0.192
_refine_diff_density_min -0.163
_refine_diff_density_rms 0.034
_refine_ls_abs_structure_details
;
 Flack x determined using 4114 quotients [(I+)-(I-)]/[(I+)+(I-)]
 (Parsons, Flack and Wagner, Acta Cryst. B69 (2013) 249-259).
;
_refine_ls_abs_structure_Flack -0.02(7)
_refine_ls_extinction_method none
_refine_ls_goodness_of_fit_ref 1.036
_refine_ls_hydrogen_treatment constr
_refine_ls_matrix_type full
_refine_ls_number_parameters 563
_refine_ls_number_reflns 9127
_refine_ls_number_restraints 2
_refine_ls_restrained_S_all 1.036
_refine_ls_R_factor_all 0.0265
_refine_ls_R_factor_gt 0.0247
_refine_ls_shift/su_max 0.000
_refine_ls_shift/su_mean 0.000
_refine_ls_structure_factor_coef Fsqd
_refine_ls_weighting_details 'w=1/[\s^2^(Fo^2^)+(0.0343P)^2^+1.2191P] where P=(Fo^2^+2Fc^2^)/3'
_refine_ls_weighting_scheme calc
_refine_ls_wR_factor_gt 0.0610
_refine_ls_wR_factor_ref 0.0621
_reflns_Friedel_coverage 0.973
_reflns_Friedel_fraction_full 0.991
_reflns_Friedel_fraction_max 0.974
_reflns_number_gt 8759
_reflns_number_total 9127
_reflns_threshold_expression 'I > 2\s(I)'
_cod_data_source_file d1dt01192h2.cif
_cod_data_source_block '[(nBu)4N][B(C6F5)4]'
_cod_depositor_comments 'Adding full bibliography for 7707245--7707255.cif.'
_cod_original_cell_volume 4026.33(18)
_cod_original_sg_symbol_H-M 'C c'
_cod_database_code 7707245
_shelx_shelxl_version_number 2018/3
_shelx_space_group_comment
;
The symmetry employed for this shelxl refinement is uniquely defined
by the following loop, which should always be used as a source of
symmetry information in preference to the above space-group names.
They are only intended as comments.
;
_shelx_estimated_absorpt_t_min 0.919
_shelx_estimated_absorpt_t_max 0.953
_oxdiff_exptl_absorpt_empirical_full_min 0.967
_oxdiff_exptl_absorpt_empirical_full_max 1.037
_oxdiff_exptl_absorpt_empirical_details
;
Empirical correction (ABSPACK) includes:
- Absorption correction using spherical harmonics
- Frame scaling
;

loop_
_space_group_symop_operation_xyz
'x, y, z'
'x, -y, z+1/2'
'x+1/2, y+1/2, z'
'x+1/2, -y+1/2, z+1/2'

loop_
_atom_site_label
_atom_site_type_symbol
_atom_site_fract_x
_atom_site_fract_y
_atom_site_fract_z
_atom_site_U_iso_or_equiv
_atom_site_adp_type
_atom_site_occupancy
_atom_site_site_symmetry_order
_atom_site_calc_flag
_atom_site_refinement_flags_posn
_atom_site_refinement_flags_adp
_atom_site_refinement_flags_occupancy
_atom_site_disorder_assembly
_atom_site_disorder_group
N1 N 0.56307(8) 0.10354(12) 0.76447(11) 0.0172(3) Uani 1 1 d . . . . .
B1 B 0.50379(10) 0.32387(16) 0.37263(15) 0.0178(4) Uani 1 1 d . . . . .
F1 F 0.52330(6) 0.10738(9) 0.46761(8) 0.0261(2) Uani 1 1 d . . . . .
F2 F 0.64314(8) -0.00799(10) 0.56854(10) 0.0370(3) Uani 1 1 d . . . . .
F3 F 0.76593(7) 0.06093(13) 0.60475(10) 0.0460(4) Uani 1 1 d . . . . .
F4 F 0.76384(6) 0.25029(12) 0.53031(10) 0.0391(3) Uani 1 1 d . . . . .
F5 F 0.64224(6) 0.36655(10) 0.42309(9) 0.0308(3) Uani 1 1 d . . . . .
F6 F 0.54251(6) 0.22477(9) 0.25150(8) 0.0248(2) Uani 1 1 d . . . . .
F7 F 0.48078(7) 0.26987(10) 0.06317(9) 0.0302(3) Uani 1 1 d . . . . .
F8 F 0.38315(7) 0.43032(11) -0.03689(9) 0.0372(3) Uani 1 1 d . . . . .
F9 F 0.35117(7) 0.54844(10) 0.06147(10) 0.0368(3) Uani 1 1 d . . . . .
F10 F 0.40928(6) 0.49921(9) 0.25079(9) 0.0276(2) Uani 1 1 d . . . . .
F11 F 0.44203(6) 0.12898(9) 0.26032(8) 0.0245(2) Uani 1 1 d . . . . .
F12 F 0.31428(7) 0.04096(10) 0.18151(10) 0.0362(3) Uani 1 1 d . . . . .
F13 F 0.22218(7) 0.13357(11) 0.20357(10) 0.0381(3) Uani 1 1 d . . . . .
F14 F 0.26291(7) 0.31699(11) 0.30665(11) 0.0378(3) Uani 1 1 d . . . . .
F15 F 0.39024(7) 0.40461(9) 0.38760(10) 0.0327(3) Uani 1 1 d . . . . .
F16 F 0.52246(6) 0.30605(9) 0.55416(9) 0.0264(2) Uani 1 1 d . . . . .
F17 F 0.57957(7) 0.44459(10) 0.70301(9) 0.0314(3) Uani 1 1 d . . . . .
F18 F 0.62929(7) 0.63264(10) 0.69514(9) 0.0332(3) Uani 1 1 d . . . . .
F19 F 0.61581(7) 0.68019(9) 0.52969(10) 0.0338(3) Uani 1 1 d . . . . .
F20 F 0.55727(6) 0.54558(9) 0.37928(8) 0.0265(2) Uani 1 1 d . . . . .
C1 C 0.60980(10) 0.00546(14) 0.80275(14) 0.0203(3) Uani 1 1 d . . . . .
H1A H 0.579259 -0.054141 0.792614 0.024 Uiso 1 1 calc R U . . .
H1B H 0.650639 0.013011 0.876887 0.024 Uiso 1 1 calc R U . . .
C2 C 0.64261(10) -0.02195(15) 0.75404(15) 0.0224(4) Uani 1 1 d . . . . .
H2A H 0.669345 0.039031 0.756867 0.027 Uiso 1 1 calc R U . . .
H2B H 0.602918 -0.040896 0.681787 0.027 Uiso 1 1 calc R U . . .
C3 C 0.69549(11) -0.11399(17) 0.81136(16) 0.0269(4) Uani 1 1 d . . . . .
H3A H 0.736529 -0.092643 0.882377 0.032 Uiso 1 1 calc R U . . .
H3B H 0.669195 -0.172311 0.813199 0.032 Uiso 1 1 calc R U . . .
C4 C 0.72671(12) -0.15191(17) 0.76290(18) 0.0313(4) Uani 1 1 d . . . . .
H4A H 0.686261 -0.170784 0.691807 0.047 Uiso 1 1 calc R U . . .
H4B H 0.757864 -0.213198 0.799865 0.047 Uiso 1 1 calc R U . . .
H4C H 0.756118 -0.096209 0.765769 0.047 Uiso 1 1 calc R U . . .
C5 C 0.60927(9) 0.20113(14) 0.79189(13) 0.0188(3) Uani 1 1 d . . . . .
H5A H 0.626304 0.200358 0.752847 0.023 Uiso 1 1 calc R U . . .
H5B H 0.577343 0.263146 0.769761 0.023 Uiso 1 1 calc R U . . .
C6 C 0.67601(10) 0.21349(16) 0.90405(14) 0.0242(4) Uani 1 1 d . . . . .
H6A H 0.713000 0.159449 0.924427 0.029 Uiso 1 1 calc R U . . .
H6B H 0.661129 0.203687 0.945235 0.029 Uiso 1 1 calc R U . . .
C7 C 0.70993(11) 0.32218(16) 0.92427(15) 0.0257(4) Uani 1 1 d . . . . .
H7A H 0.723303 0.332784 0.881384 0.031 Uiso 1 1 calc R U . . .
H7B H 0.673384 0.376120 0.905838 0.031 Uiso 1 1 calc R U . . .
C8 C 0.77816(14) 0.3339(2) 1.03579(18) 0.0437(6) Uani 1 1 d . . . . .
H8A H 0.797911 0.404688 1.047968 0.066 Uiso 1 1 calc R U . . .
H8B H 0.815385 0.283028 1.052963 0.066 Uiso 1 1 calc R U . . .
H8C H 0.765129 0.321379 1.078254 0.066 Uiso 1 1 calc R U . . .
C9 C 0.53001(10) 0.10494(15) 0.81550(14) 0.0204(3) Uani 1 1 d . . . . .
H9A H 0.500564 0.040520 0.795741 0.025 Uiso 1 1 calc R U . . .
H9B H 0.570811 0.102186 0.890000 0.025 Uiso 1 1 calc R U . . .
C10 C 0.48182(11) 0.19722(16) 0.79210(15) 0.0234(4) Uani 1 1 d . . . . .
H10A H 0.442249 0.204652 0.717617 0.028 Uiso 1 1 calc R U . . .
H10B H 0.511434 0.262121 0.818741 0.028 Uiso 1 1 calc R U . . .
C11 C 0.44827(12) 0.17926(17) 0.84215(17) 0.0295(4) Uani 1 1 d . . . . .
H11A H 0.418680 0.114346 0.814780 0.035 Uiso 1 1 calc R U . . .
H11B H 0.488319 0.169957 0.916295 0.035 Uiso 1 1 calc R U . . .
C12 C 0.39980(13) 0.2697(2) 0.82351(18) 0.0354(5) Uani 1 1 d . . . . .
H12A H 0.360799 0.280319 0.750158 0.053 Uiso 1 1 calc R U . . .
H12B H 0.429592 0.333288 0.854348 0.053 Uiso 1 1 calc R U . . .
H12C H 0.377697 0.253986 0.853986 0.053 Uiso 1 1 calc R U . . .
C13 C 0.50348(10) 0.10311(15) 0.64923(13) 0.0200(3) Uani 1 1 d . . . . .
H13A H 0.475729 0.169464 0.627989 0.024 Uiso 1 1 calc R U . . .
H13B H 0.527586 0.101664 0.619595 0.024 Uiso 1 1 calc R U . . .
C14 C 0.44893(10) 0.01323(15) 0.60414(14) 0.0242(4) Uani 1 1 d . . . . .
H14A H 0.422509 0.015077 0.630413 0.029 Uiso 1 1 calc R U . . .
H14B H 0.475553 -0.054063 0.624497 0.029 Uiso 1 1 calc R U . . .
C15 C 0.39372(12) 0.0220(2) 0.48805(15) 0.0339(5) Uani 1 1 d . . . . .
H15A H 0.369423 0.091113 0.468576 0.041 Uiso 1 1 calc R U . . .
H15B H 0.420485 0.017539 0.462377 0.041 Uiso 1 1 calc R U . . .
C16 C 0.33529(13) -0.0630(2) 0.43806(19) 0.0442(6) Uani 1 1 d . . . . .
H16A H 0.301588 -0.054298 0.364046 0.066 Uiso 1 1 calc R U . . .
H16B H 0.307671 -0.057768 0.461736 0.066 Uiso 1 1 calc R U . . .
H16C H 0.358959 -0.131631 0.456189 0.066 Uiso 1 1 calc R U . . .
C17 C 0.57490(9) 0.24327(15) 0.43661(13) 0.0201(3) Uani 1 1 d . . . . .
C18 C 0.58061(10) 0.14794(15) 0.47883(13) 0.0221(4) Uani 1 1 d . . . . .
C19 C 0.64327(11) 0.08648(17) 0.53402(14) 0.0269(4) Uani 1 1 d . . . . .
C20 C 0.70537(11) 0.12039(19) 0.55217(15) 0.0318(5) Uani 1 1 d . . . . .
C21 C 0.70370(10) 0.21597(19) 0.51388(15) 0.0295(4) Uani 1 1 d . . . . .
C22 C 0.64010(10) 0.27425(16) 0.45871(14) 0.0240(4) Uani 1 1 d . . . . .
C23 C 0.48000(9) 0.36057(14) 0.26328(13) 0.0194(3) Uani 1 1 d . . . . .
C24 C 0.49540(10) 0.30645(14) 0.20957(14) 0.0205(3) Uani 1 1 d . . . . .
C25 C 0.46381(10) 0.32840(16) 0.11011(14) 0.0240(4) Uani 1 1 d . . . . .
C26 C 0.41470(11) 0.40965(17) 0.05937(14) 0.0268(4) Uani 1 1 d . . . . .
C27 C 0.39849(10) 0.46810(16) 0.10950(15) 0.0268(4) Uani 1 1 d . . . . .
C28 C 0.43009(10) 0.44196(15) 0.20782(14) 0.0227(4) Uani 1 1 d . . . . .
C29 C 0.42578(9) 0.26971(14) 0.33287(13) 0.0186(3) Uani 1 1 d . . . . .
C30 C 0.40010(10) 0.17786(15) 0.27645(13) 0.0203(3) Uani 1 1 d . . . . .
C31 C 0.33402(11) 0.13037(15) 0.23426(14) 0.0240(4) Uani 1 1 d . . . . .
C32 C 0.28746(10) 0.17690(16) 0.24493(15) 0.0262(4) Uani 1 1 d . . . . .
C33 C 0.30853(10) 0.26916(17) 0.29709(15) 0.0255(4) Uani 1 1 d . . . . .
C34 C 0.37602(10) 0.31352(15) 0.33960(15) 0.0227(4) Uani 1 1 d . . . . .
C35 C 0.53364(9) 0.41857(14) 0.45595(14) 0.0192(3) Uani 1 1 d . . . . .
C36 C 0.54335(10) 0.39959(15) 0.54322(14) 0.0212(4) Uani 1 1 d . . . . .
C37 C 0.57347(10) 0.46907(16) 0.62230(14) 0.0234(4) Uani 1 1 d . . . . .
C38 C 0.59846(10) 0.56448(16) 0.61831(14) 0.0248(4) Uani 1 1 d . . . . .
C39 C 0.59179(10) 0.58754(15) 0.53521(15) 0.0243(4) Uani 1 1 d . . . . .
C40 C 0.56034(10) 0.51538(15) 0.45683(14) 0.0214(4) Uani 1 1 d . . . . .

loop_
_atom_site_aniso_label
_atom_site_aniso_U_11
_atom_site_aniso_U_22
_atom_site_aniso_U_33
_atom_site_aniso_U_23
_atom_site_aniso_U_13
_atom_site_aniso_U_12
N1 0.0179(6) 0.0189(7) 0.0167(7) 0.0008(5) 0.0120(6) -0.0008(6)
B1 0.0168(8) 0.0172(9) 0.0200(9) -0.0004(7) 0.0121(8) 0.0000(7)
F1 0.0294(6) 0.0249(6) 0.0279(6) 0.0061(5) 0.0204(5) 0.0043(5)
F2 0.0470(7) 0.0339(7) 0.0278(6) 0.0133(5) 0.0233(6) 0.0200(6)
F3 0.0276(6) 0.0645(10) 0.0303(7) 0.0083(6) 0.0120(6) 0.0260(6)
F4 0.0176(5) 0.0623(9) 0.0341(7) -0.0115(6) 0.0153(5) -0.0011(6)
F5 0.0249(5) 0.0354(7) 0.0353(6) -0.0020(5) 0.0209(5) -0.0047(5)
F6 0.0276(5) 0.0255(6) 0.0238(5) 0.0020(4) 0.0179(5) 0.0056(4)
F7 0.0375(6) 0.0358(7) 0.0254(6) -0.0033(5) 0.0240(5) -0.0032(5)
F8 0.0431(7) 0.0401(7) 0.0238(6) 0.0105(5) 0.0198(6) -0.0005(6)
F9 0.0352(6) 0.0281(6) 0.0356(7) 0.0131(5) 0.0179(6) 0.0091(5)
F10 0.0245(5) 0.0233(6) 0.0301(6) -0.0012(5) 0.0156(5) 0.0046(4)
F11 0.0278(5) 0.0214(6) 0.0273(5) -0.0047(4) 0.0192(5) 0.0010(4)
F12 0.0361(6) 0.0270(6) 0.0363(7) -0.0133(5) 0.0195(6) -0.0120(5)
F13 0.0220(6) 0.0449(8) 0.0412(7) -0.0025(6) 0.0179(5) -0.0115(5)
F14 0.0281(6) 0.0413(8) 0.0549(8) -0.0019(6) 0.0318(6) 0.0021(5)
F15 0.0303(6) 0.0247(6) 0.0500(7) -0.0127(5) 0.0292(6) -0.0019(5)
F16 0.0369(6) 0.0202(5) 0.0282(6) 0.0002(4) 0.0239(5) -0.0027(5)
F17 0.0423(7) 0.0309(6) 0.0229(5) -0.0004(5) 0.0220(5) 0.0005(5)
F18 0.0359(6) 0.0275(6) 0.0265(6) -0.0105(5) 0.0161(5) -0.0064(5)
F19 0.0392(7) 0.0234(6) 0.0341(6) -0.0069(5) 0.0218(6) -0.0131(5)
F20 0.0311(6) 0.0247(6) 0.0259(5) -0.0008(4) 0.0196(5) -0.0065(5)
C1 0.0216(8) 0.0188(9) 0.0199(8) 0.0014(6) 0.0133(7) 0.0003(7)
C2 0.0216(8) 0.0229(9) 0.0246(9) 0.0008(7) 0.0159(8) 0.0012(7)
C3 0.0224(9) 0.0290(10) 0.0287(9) 0.0056(8) 0.0164(8) 0.0041(8)
C4 0.0275(9) 0.0304(11) 0.0384(11) 0.0058(9) 0.0226(9) 0.0083(8)
C5 0.0200(8) 0.0177(8) 0.0199(8) -0.0004(6) 0.0135(7) -0.0033(6)
C6 0.0228(8) 0.0263(10) 0.0194(8) -0.0013(7) 0.0119(8) -0.0040(7)
C7 0.0235(9) 0.0263(10) 0.0249(9) -0.0057(8) 0.0147(8) -0.0061(7)
C8 0.0392(12) 0.0471(14) 0.0281(11) -0.0117(10) 0.0145(10) -0.0179(11)
C9 0.0215(8) 0.0241(9) 0.0208(8) 0.0012(7) 0.0160(7) -0.0020(7)
C10 0.0250(9) 0.0263(10) 0.0219(8) 0.0007(7) 0.0166(8) 0.0012(7)
C11 0.0324(10) 0.0318(11) 0.0356(11) -0.0009(9) 0.0271(9) -0.0007(8)
C12 0.0341(10) 0.0455(14) 0.0329(11) 0.0004(9) 0.0246(10) 0.0089(10)
C13 0.0194(8) 0.0237(9) 0.0151(8) 0.0016(7) 0.0105(7) 0.0003(7)
C14 0.0212(8) 0.0234(9) 0.0212(9) 0.0002(7) 0.0107(7) -0.0027(7)
C15 0.0282(10) 0.0421(13) 0.0220(10) -0.0046(9) 0.0121(9) -0.0096(9)
C16 0.0298(11) 0.0442(14) 0.0348(12) -0.0099(10) 0.0105(10) -0.0098(10)
C17 0.0189(8) 0.0242(9) 0.0167(8) -0.0012(7) 0.0113(7) 0.0027(7)
C18 0.0231(8) 0.0270(10) 0.0178(8) -0.0007(7) 0.0141(7) 0.0040(7)
C19 0.0325(10) 0.0299(10) 0.0158(8) 0.0027(7) 0.0146(8) 0.0107(8)
C20 0.0222(9) 0.0468(13) 0.0172(9) -0.0007(8) 0.0087(8) 0.0153(9)
C21 0.0180(8) 0.0481(13) 0.0200(9) -0.0099(9) 0.0114(7) 0.0002(8)
C22 0.0224(8) 0.0295(10) 0.0209(8) -0.0046(7) 0.0144(7) -0.0009(7)
C23 0.0180(8) 0.0192(9) 0.0202(8) -0.0006(7) 0.0121(7) -0.0032(6)
C24 0.0193(8) 0.0201(9) 0.0210(8) 0.0005(7) 0.0127(7) -0.0015(7)
C25 0.0256(9) 0.0258(10) 0.0235(9) -0.0018(7) 0.0173(8) -0.0060(7)
C26 0.0265(9) 0.0287(10) 0.0204(9) 0.0045(7) 0.0131(8) -0.0065(8)
C27 0.0226(9) 0.0207(9) 0.0292(10) 0.0064(7) 0.0133(8) 0.0010(7)
C28 0.0211(8) 0.0188(9) 0.0259(9) -0.0013(7) 0.0143(8) -0.0020(7)
C29 0.0177(8) 0.0179(8) 0.0196(8) 0.0017(6) 0.0118(7) 0.0013(6)
C30 0.0202(8) 0.0212(9) 0.0192(8) 0.0015(7) 0.0127(7) 0.0026(7)
C31 0.0254(9) 0.0194(9) 0.0202(8) -0.0013(7) 0.0116(7) -0.0040(7)
C32 0.0188(8) 0.0290(10) 0.0246(9) 0.0044(8) 0.0114(8) -0.0046(7)
C33 0.0204(8) 0.0302(10) 0.0289(10) 0.0050(8) 0.0174(8) 0.0047(7)
C34 0.0234(8) 0.0206(9) 0.0268(9) -0.0005(7) 0.0174(8) 0.0013(7)
C35 0.0166(7) 0.0188(8) 0.0213(8) -0.0009(7) 0.0120(7) 0.0008(7)
C36 0.0204(8) 0.0181(9) 0.0243(9) 0.0005(7) 0.0143(7) 0.0010(7)
C37 0.0234(8) 0.0243(10) 0.0214(8) 0.0029(7) 0.0142(7) 0.0056(7)
C38 0.0206(8) 0.0241(10) 0.0218(9) -0.0055(7) 0.0103(8) 0.0006(7)
C39 0.0213(8) 0.0196(9) 0.0274(9) -0.0011(7) 0.0138(8) -0.0029(7)
C40 0.0189(8) 0.0224(9) 0.0213(8) 0.0006(7) 0.0124(7) -0.0002(7)

loop_
_atom_type_symbol
_atom_type_description
_atom_type_scat_dispersion_real
_atom_type_scat_dispersion_imag
_atom_type_scat_source
C C 0.0033 0.0016 'International Tables Vol C Tables 4.2.6.8 and 6.1.1.4'
H H 0.0000 0.0000 'International Tables Vol C Tables 4.2.6.8 and 6.1.1.4'
B B 0.0013 0.0007 'International Tables Vol C Tables 4.2.6.8 and 6.1.1.4'
F F 0.0171 0.0103 'International Tables Vol C Tables 4.2.6.8 and 6.1.1.4'
N N 0.0061 0.0033 'International Tables Vol C Tables 4.2.6.8 and 6.1.1.4'

loop_
_geom_angle_atom_site_label_1
_geom_angle_atom_site_label_2
_geom_angle_atom_site_label_3
_geom_angle
_geom_angle_site_symmetry_1
_geom_angle_site_symmetry_3
_geom_angle_publ_flag
C1 N1 C9 105.65(13) . . ?
C1 N1 C13 111.46(14) . . ?
C9 N1 C13 111.32(13) . . ?
C1 N1 C5 111.28(13) . . ?
C9 N1 C5 110.78(13) . . ?
C13 N1 C5 106.43(13) . . ?
C35 B1 C23 115.06(15) . . ?
C35 B1 C17 101.60(14) . . ?
C23 B1 C17 112.52(14) . . ?
C35 B1 C29 113.57(14) . . ?
C23 B1 C29 100.74(13) . . ?
C17 B1 C29 113.94(15) . . ?
N1 C1 C2 116.64(14) . . ?
N1 C1 H1A 108.1 . . ?
C2 C1 H1A 108.1 . . ?
N1 C1 H1B 108.1 . . ?
C2 C1 H1B 108.1 . . ?
H1A C1 H1B 107.3 . . ?
C1 C2 C3 109.00(16) . . ?
C1 C2 H2A 109.9 . . ?
C3 C2 H2A 109.9 . . ?
C1 C2 H2B 109.9 . . ?
C3 C2 H2B 109.9 . . ?
H2A C2 H2B 108.3 . . ?
C4 C3 C2 112.57(17) . . ?
C4 C3 H3A 109.1 . . ?
C2 C3 H3A 109.1 . . ?
C4 C3 H3B 109.1 . . ?
C2 C3 H3B 109.1 . . ?
H3A C3 H3B 107.8 . . ?
C3 C4 H4A 109.5 . . ?
C3 C4 H4B 109.5 . . ?
H4A C4 H4B 109.5 . . ?
C3 C4 H4C 109.5 . . ?
H4A C4 H4C 109.5 . . ?
H4B C4 H4C 109.5 . . ?
C6 C5 N1 115.43(14) . . ?
C6 C5 H5A 108.4 . . ?
N1 C5 H5A 108.4 . . ?
C6 C5 H5B 108.4 . . ?
N1 C5 H5B 108.4 . . ?
H5A C5 H5B 107.5 . . ?
C5 C6 C7 110.28(16) . . ?
C5 C6 H6A 109.6 . . ?
C7 C6 H6A 109.6 . . ?
C5 C6 H6B 109.6 . . ?
C7 C6 H6B 109.6 . . ?
H6A C6 H6B 108.1 . . ?
C8 C7 C6 110.55(18) . . ?
C8 C7 H7A 109.5 . . ?
C6 C7 H7A 109.5 . . ?
C8 C7 H7B 109.5 . . ?
C6 C7 H7B 109.5 . . ?
H7A C7 H7B 108.1 . . ?
C7 C8 H8A 109.5 . . ?
C7 C8 H8B 109.5 . . ?
H8A C8 H8B 109.5 . . ?
C7 C8 H8C 109.5 . . ?
H8A C8 H8C 109.5 . . ?
H8B C8 H8C 109.5 . . ?
C10 C9 N1 116.60(15) . . ?
C10 C9 H9A 108.1 . . ?
N1 C9 H9A 108.1 . . ?
C10 C9 H9B 108.1 . . ?
N1 C9 H9B 108.1 . . ?
H9A C9 H9B 107.3 . . ?
C9 C10 C11 108.65(16) . . ?
C9 C10 H10A 110.0 . . ?
C11 C10 H10A 110.0 . . ?
C9 C10 H10B 110.0 . . ?
C11 C10 H10B 110.0 . . ?
H10A C10 H10B 108.3 . . ?
C12 C11 C10 111.93(18) . . ?
C12 C11 H11A 109.2 . . ?
C10 C11 H11A 109.2 . . ?
C12 C11 H11B 109.2 . . ?
C10 C11 H11B 109.2 . . ?
H11A C11 H11B 107.9 . . ?
C11 C12 H12A 109.5 . . ?
C11 C12 H12B 109.5 . . ?
H12A C12 H12B 109.5 . . ?
C11 C12 H12C 109.5 . . ?
H12A C12 H12C 109.5 . . ?
H12B C12 H12C 109.5 . . ?
C14 C13 N1 115.84(15) . . ?
C14 C13 H13A 108.3 . . ?
N1 C13 H13A 108.3 . . ?
C14 C13 H13B 108.3 . . ?
N1 C13 H13B 108.3 . . ?
H13A C13 H13B 107.4 . . ?
C13 C14 C15 109.79(16) . . ?
C13 C14 H14A 109.7 . . ?
C15 C14 H14A 109.7 . . ?
C13 C14 H14B 109.7 . . ?
C15 C14 H14B 109.7 . . ?
H14A C14 H14B 108.2 . . ?
C16 C15 C14 112.6(2) . . ?
C16 C15 H15A 109.1 . . ?
C14 C15 H15A 109.1 . . ?
C16 C15 H15B 109.1 . . ?
C14 C15 H15B 109.1 . . ?
H15A C15 H15B 107.8 . . ?
C15 C16 H16A 109.5 . . ?
C15 C16 H16B 109.5 . . ?
H16A C16 H16B 109.5 . . ?
C15 C16 H16C 109.5 . . ?
H16A C16 H16C 109.5 . . ?
H16B C16 H16C 109.5 . . ?
C18 C17 C22 113.32(16) . . ?
C18 C17 B1 127.56(16) . . ?
C22 C17 B1 118.97(17) . . ?
F1 C18 C17 121.25(16) . . ?
F1 C18 C19 114.90(17) . . ?
C17 C18 C19 123.84(18) . . ?
F2 C19 C20 119.68(18) . . ?
F2 C19 C18 120.12(19) . . ?
C20 C19 C18 120.2(2) . . ?
F3 C20 C19 120.5(2) . . ?
F3 C20 C21 120.8(2) . . ?
C19 C20 C21 118.75(18) . . ?
F4 C21 C22 121.1(2) . . ?
F4 C21 C20 119.66(18) . . ?
C22 C21 C20 119.21(19) . . ?
F5 C22 C21 116.03(17) . . ?
F5 C22 C17 119.32(17) . . ?
C21 C22 C17 124.64(19) . . ?
C24 C23 C28 113.18(17) . . ?
C24 C23 B1 125.59(16) . . ?
C28 C23 B1 120.32(16) . . ?
F6 C24 C25 114.49(16) . . ?
F6 C24 C23 121.23(16) . . ?
C25 C24 C23 124.26(18) . . ?
F7 C25 C26 120.18(17) . . ?
F7 C25 C24 120.09(18) . . ?
C26 C25 C24 119.72(18) . . ?
F8 C26 C25 120.15(19) . . ?
F8 C26 C27 121.06(19) . . ?
C25 C26 C27 118.79(17) . . ?
F9 C27 C26 119.63(18) . . ?
F9 C27 C28 120.93(19) . . ?
C26 C27 C28 119.43(18) . . ?
F10 C28 C27 116.43(17) . . ?
F10 C28 C23 118.98(17) . . ?
C27 C28 C23 124.58(18) . . ?
C34 C29 C30 112.91(16) . . ?
C34 C29 B1 126.13(16) . . ?
C30 C29 B1 120.51(15) . . ?
F11 C30 C31 115.72(16) . . ?
F11 C30 C29 119.11(15) . . ?
C31 C30 C29 125.17(17) . . ?
F12 C31 C32 120.11(17) . . ?
F12 C31 C30 120.74(18) . . ?
C32 C31 C30 119.13(18) . . ?
F13 C32 C33 120.66(18) . . ?
F13 C32 C31 120.73(19) . . ?
C33 C32 C31 118.60(17) . . ?
F14 C33 C32 119.43(17) . . ?
F14 C33 C34 120.20(18) . . ?
C32 C33 C34 120.37(18) . . ?
F15 C34 C29 121.17(16) . . ?
F15 C34 C33 115.05(16) . . ?
C29 C34 C33 123.77(18) . . ?
C40 C35 C36 113.10(17) . . ?
C40 C35 B1 126.86(16) . . ?
C36 C35 B1 119.48(16) . . ?
F16 C36 C37 115.66(16) . . ?
F16 C36 C35 119.23(16) . . ?
C37 C36 C35 125.12(18) . . ?
F17 C37 C36 120.99(18) . . ?
F17 C37 C38 120.01(17) . . ?
C36 C37 C38 119.00(18) . . ?
F18 C38 C39 120.90(18) . . ?
F18 C38 C37 120.19(18) . . ?
C39 C38 C37 118.91(18) . . ?
F19 C39 C38 119.93(18) . . ?
F19 C39 C40 120.05(18) . . ?
C38 C39 C40 120.02(18) . . ?
F20 C40 C35 121.07(16) . . ?
F20 C40 C39 115.11(16) . . ?
C35 C40 C39 123.82(18) . . ?

loop_
_geom_bond_atom_site_label_1
_geom_bond_atom_site_label_2
_geom_bond_distance
_geom_bond_site_symmetry_2
_geom_bond_publ_flag
N1 C1 1.517(2) . ?
N1 C9 1.521(2) . ?
N1 C13 1.521(2) . ?
N1 C5 1.525(2) . ?
B1 C35 1.649(3) . ?
B1 C23 1.651(3) . ?
B1 C17 1.654(3) . ?
B1 C29 1.663(3) . ?
F1 C18 1.356(2) . ?
F2 C19 1.350(3) . ?
F3 C20 1.339(2) . ?
F4 C21 1.346(2) . ?
F5 C22 1.349(2) . ?
F6 C24 1.352(2) . ?
F7 C25 1.347(2) . ?
F8 C26 1.334(2) . ?
F9 C27 1.344(2) . ?
F10 C28 1.349(2) . ?
F11 C30 1.356(2) . ?
F12 C31 1.344(2) . ?
F13 C32 1.343(2) . ?
F14 C33 1.352(2) . ?
F15 C34 1.341(2) . ?
F16 C36 1.357(2) . ?
F17 C37 1.343(2) . ?
F18 C38 1.341(2) . ?
F19 C39 1.348(2) . ?
F20 C40 1.352(2) . ?
C1 C2 1.520(2) . ?
C1 H1A 0.9900 . ?
C1 H1B 0.9900 . ?
C2 C3 1.530(3) . ?
C2 H2A 0.9900 . ?
C2 H2B 0.9900 . ?
C3 C4 1.520(3) . ?
C3 H3A 0.9900 . ?
C3 H3B 0.9900 . ?
C4 H4A 0.9800 . ?
C4 H4B 0.9800 . ?
C4 H4C 0.9800 . ?
C5 C6 1.521(2) . ?
C5 H5A 0.9900 . ?
C5 H5B 0.9900 . ?
C6 C7 1.532(3) . ?
C6 H6A 0.9900 . ?
C6 H6B 0.9900 . ?
C7 C8 1.522(3) . ?
C7 H7A 0.9900 . ?
C7 H7B 0.9900 . ?
C8 H8A 0.9800 . ?
C8 H8B 0.9800 . ?
C8 H8C 0.9800 . ?
C9 C10 1.510(3) . ?
C9 H9A 0.9900 . ?
C9 H9B 0.9900 . ?
C10 C11 1.533(3) . ?
C10 H10A 0.9900 . ?
C10 H10B 0.9900 . ?
C11 C12 1.518(3) . ?
C11 H11A 0.9900 . ?
C11 H11B 0.9900 . ?
C12 H12A 0.9800 . ?
C12 H12B 0.9800 . ?
C12 H12C 0.9800 . ?
C13 C14 1.520(3) . ?
C13 H13A 0.9900 . ?
C13 H13B 0.9900 . ?
C14 C15 1.531(3) . ?
C14 H14A 0.9900 . ?
C14 H14B 0.9900 . ?
C15 C16 1.521(3) . ?
C15 H15A 0.9900 . ?
C15 H15B 0.9900 . ?
C16 H16A 0.9800 . ?
C16 H16B 0.9800 . ?
C16 H16C 0.9800 . ?
C17 C18 1.383(3) . ?
C17 C22 1.400(3) . ?
C18 C19 1.384(3) . ?
C19 C20 1.373(3) . ?
C20 C21 1.380(3) . ?
C21 C22 1.376(3) . ?
C23 C24 1.387(3) . ?
C23 C28 1.394(3) . ?
C24 C25 1.386(3) . ?
C25 C26 1.376(3) . ?
C26 C27 1.378(3) . ?
C27 C28 1.381(3) . ?
C29 C34 1.387(2) . ?
C29 C30 1.391(3) . ?
C30 C31 1.378(3) . ?
C31 C32 1.377(3) . ?
C32 C33 1.368(3) . ?
C33 C34 1.388(3) . ?
C35 C40 1.390(3) . ?
C35 C36 1.392(3) . ?
C36 C37 1.379(3) . ?
C37 C38 1.381(3) . ?
C38 C39 1.372(3) . ?
C39 C40 1.390(3) . ?

loop_
_geom_torsion_atom_site_label_1
_geom_torsion_atom_site_label_2
_geom_torsion_atom_site_label_3
_geom_torsion_atom_site_label_4
_geom_torsion
_geom_torsion_site_symmetry_1
_geom_torsion_site_symmetry_2
_geom_torsion_site_symmetry_3
_geom_torsion_site_symmetry_4
_geom_torsion_publ_flag
C9 N1 C1 C2 173.19(15) . . . . ?
C13 N1 C1 C2 52.1(2) . . . . ?
C5 N1 C1 C2 -66.51(19) . . . . ?
N1 C1 C2 C3 172.70(15) . . . . ?
C1 C2 C3 C4 175.80(17) . . . . ?
C1 N1 C5 C6 -54.29(19) . . . . ?
C9 N1 C5 C6 62.93(19) . . . . ?
C13 N1 C5 C6 -175.91(15) . . . . ?
N1 C5 C6 C7 -170.39(15) . . . . ?
C5 C6 C7 C8 -178.23(18) . . . . ?
C1 N1 C9 C10 178.56(15) . . . . ?
C13 N1 C9 C10 -60.3(2) . . . . ?
C5 N1 C9 C10 57.93(19) . . . . ?
N1 C9 C10 C11 174.75(15) . . . . ?
C9 C10 C11 C12 179.11(17) . . . . ?
C1 N1 C13 C14 59.99(19) . . . . ?
C9 N1 C13 C14 -57.7(2) . . . . ?
C5 N1 C13 C14 -178.50(15) . . . . ?
N1 C13 C14 C15 -178.71(16) . . . . ?
C13 C14 C15 C16 -177.43(19) . . . . ?
C35 B1 C17 C18 107.0(2) . . . . ?
C23 B1 C17 C18 -129.46(18) . . . . ?
C29 B1 C17 C18 -15.6(3) . . . . ?
C35 B1 C17 C22 -68.30(19) . . . . ?
C23 B1 C17 C22 55.3(2) . . . . ?
C29 B1 C17 C22 169.17(15) . . . . ?
C22 C17 C18 F1 178.05(16) . . . . ?
B1 C17 C18 F1 2.6(3) . . . . ?
C22 C17 C18 C19 -2.6(3) . . . . ?
B1 C17 C18 C19 -178.03(17) . . . . ?
F1 C18 C19 F2 2.6(3) . . . . ?
C17 C18 C19 F2 -176.80(17) . . . . ?
F1 C18 C19 C20 -178.68(17) . . . . ?
C17 C18 C19 C20 1.9(3) . . . . ?
F2 C19 C20 F3 -0.7(3) . . . . ?
C18 C19 C20 F3 -179.43(17) . . . . ?
F2 C19 C20 C21 178.28(17) . . . . ?
C18 C19 C20 C21 -0.4(3) . . . . ?
F3 C20 C21 F4 -0.6(3) . . . . ?
C19 C20 C21 F4 -179.60(17) . . . . ?
F3 C20 C21 C22 178.91(18) . . . . ?
C19 C20 C21 C22 -0.1(3) . . . . ?
F4 C21 C22 F5 -0.1(3) . . . . ?
C20 C21 C22 F5 -179.62(17) . . . . ?
F4 C21 C22 C17 178.70(17) . . . . ?
C20 C21 C22 C17 -0.8(3) . . . . ?
C18 C17 C22 F5 -179.18(16) . . . . ?
B1 C17 C22 F5 -3.3(2) . . . . ?
C18 C17 C22 C21 2.0(3) . . . . ?
B1 C17 C22 C21 177.92(17) . . . . ?
C35 B1 C23 C24 138.73(17) . . . . ?
C17 B1 C23 C24 23.0(2) . . . . ?
C29 B1 C23 C24 -98.71(19) . . . . ?
C35 B1 C23 C28 -53.0(2) . . . . ?
C17 B1 C23 C28 -168.68(16) . . . . ?
C29 B1 C23 C28 69.60(19) . . . . ?
C28 C23 C24 F6 -179.77(15) . . . . ?
B1 C23 C24 F6 -10.7(3) . . . . ?
C28 C23 C24 C25 -1.3(3) . . . . ?
B1 C23 C24 C25 167.76(17) . . . . ?
F6 C24 C25 F7 0.2(2) . . . . ?
C23 C24 C25 F7 -178.35(16) . . . . ?
F6 C24 C25 C26 179.75(16) . . . . ?
C23 C24 C25 C26 1.2(3) . . . . ?
F7 C25 C26 F8 0.6(3) . . . . ?
C24 C25 C26 F8 -178.95(17) . . . . ?
F7 C25 C26 C27 -179.99(17) . . . . ?
C24 C25 C26 C27 0.5(3) . . . . ?
F8 C26 C27 F9 -1.2(3) . . . . ?
C25 C26 C27 F9 179.36(17) . . . . ?
F8 C26 C27 C28 177.57(17) . . . . ?
C25 C26 C27 C28 -1.9(3) . . . . ?
F9 C27 C28 F10 1.8(3) . . . . ?
C26 C27 C28 F10 -176.99(17) . . . . ?
F9 C27 C28 C23 -179.46(17) . . . . ?
C26 C27 C28 C23 1.8(3) . . . . ?
C24 C23 C28 F10 178.53(15) . . . . ?
B1 C23 C28 F10 8.9(2) . . . . ?
C24 C23 C28 C27 -0.2(3) . . . . ?
B1 C23 C28 C27 -169.88(17) . . . . ?
C35 B1 C29 C34 19.3(2) . . . . ?
C23 B1 C29 C34 -104.3(2) . . . . ?
C17 B1 C29 C34 134.99(18) . . . . ?
C35 B1 C29 C30 -168.96(16) . . . . ?
C23 B1 C29 C30 67.46(19) . . . . ?
C17 B1 C29 C30 -53.3(2) . . . . ?
C34 C29 C30 F11 177.38(16) . . . . ?
B1 C29 C30 F11 4.6(2) . . . . ?
C34 C29 C30 C31 -2.7(3) . . . . ?
B1 C29 C30 C31 -175.51(17) . . . . ?
F11 C30 C31 F12 0.4(3) . . . . ?
C29 C30 C31 F12 -179.46(17) . . . . ?
F11 C30 C31 C32 -178.20(16) . . . . ?
C29 C30 C31 C32 1.9(3) . . . . ?
F12 C31 C32 F13 0.4(3) . . . . ?
C30 C31 C32 F13 179.05(17) . . . . ?
F12 C31 C32 C33 -178.48(18) . . . . ?
C30 C31 C32 C33 0.2(3) . . . . ?
F13 C32 C33 F14 -0.2(3) . . . . ?
C31 C32 C33 F14 178.74(18) . . . . ?
F13 C32 C33 C34 -179.98(18) . . . . ?
C31 C32 C33 C34 -1.1(3) . . . . ?
C30 C29 C34 F15 -177.23(17) . . . . ?
B1 C29 C34 F15 -4.9(3) . . . . ?
C30 C29 C34 C33 1.7(3) . . . . ?
B1 C29 C34 C33 174.00(18) . . . . ?
F14 C33 C34 F15 -0.7(3) . . . . ?
C32 C33 C34 F15 179.09(18) . . . . ?
F14 C33 C34 C29 -179.74(18) . . . . ?
C32 C33 C34 C29 0.1(3) . . . . ?
C23 B1 C35 C40 -19.8(2) . . . . ?
C17 B1 C35 C40 102.0(2) . . . . ?
C29 B1 C35 C40 -135.20(18) . . . . ?
C23 B1 C35 C36 169.31(15) . . . . ?
C17 B1 C35 C36 -68.85(19) . . . . ?
C29 B1 C35 C36 53.9(2) . . . . ?
C40 C35 C36 F16 -177.30(15) . . . . ?
B1 C35 C36 F16 -5.2(2) . . . . ?
C40 C35 C36 C37 2.4(3) . . . . ?
B1 C35 C36 C37 174.44(16) . . . . ?
F16 C36 C37 F17 -1.4(3) . . . . ?
C35 C36 C37 F17 178.87(17) . . . . ?
F16 C36 C37 C38 177.70(16) . . . . ?
C35 C36 C37 C38 -2.0(3) . . . . ?
F17 C37 C38 F18 0.4(3) . . . . ?
C36 C37 C38 F18 -178.70(16) . . . . ?
F17 C37 C38 C39 179.83(17) . . . . ?
C36 C37 C38 C39 0.7(3) . . . . ?
F18 C38 C39 F19 -0.6(3) . . . . ?
C37 C38 C39 F19 180.00(17) . . . . ?
F18 C38 C39 C40 179.34(17) . . . . ?
C37 C38 C39 C40 0.0(3) . . . . ?
C36 C35 C40 F20 178.21(16) . . . . ?
B1 C35 C40 F20 6.9(3) . . . . ?
C36 C35 C40 C39 -1.7(3) . . . . ?
B1 C35 C40 C39 -173.01(17) . . . . ?
F19 C39 C40 F20 0.7(3) . . . . ?
C38 C39 C40 F20 -179.27(17) . . . . ?
F19 C39 C40 C35 -179.45(17) . . . . ?
C38 C39 C40 C35 0.6(3) . . . . ?
